data_1530162
loop_
_publ_author_name
'Khomyakov, A.P.'
'Shumyatskaya, N.G.'
'Kurova, T.A.'
'Voronkov, A.A.'
'Pyatenko, J.A.'

_publ_section_title
;
 About the new natural zirconosilicate Na5 Zr2 (Si6 O18) Cl (H2 O)2 and
 its crystal structure
;
_journal_name_full 'Doklady Akademii Nauk SSSR'
_journal_page_first 622
_journal_page_last 624
_journal_volume 257
_journal_year 1981
_chemical_formula_sum 'Cl H4 Na5 O20 Si6 Zr2'
_chemical_name_systematic 'Na5 Zr2 (Si6 O18) Cl (H2 O)2'
_space_group_IT_number 12
_symmetry_space_group_name_Hall '-C 2y'
_symmetry_space_group_name_H-M 'C 1 2/m 1'
_cell_angle_alpha 90
_cell_angle_beta 113.12
_cell_angle_gamma 90
_cell_formula_units_Z 2
_cell_length_a 10.785
_cell_length_b 14.492
_cell_length_c 6.627
_cell_volume 952.586
_citation_journal_id_ASTM DANKAS
_cod_data_source_file Khomyakov_DANKAS_1981_997.cif
_cod_data_source_block H4Cl1Na5O20Si6Zr2
_cod_original_cell_volume 952.5862
_cod_original_formula_sum 'H4 Cl1 Na5 O20 Si6 Zr2'
_cod_database_code 1530162

loop_
_symmetry_equiv_pos_as_xyz
x,y,z
-x,y,-z
-x,-y,-z
x,-y,z
x+1/2,y+1/2,z
-x+1/2,y+1/2,-z
-x+1/2,-y+1/2,-z
x+1/2,-y+1/2,z

loop_
_atom_site_label
_atom_site_type_symbol
_atom_site_fract_x
_atom_site_fract_y
_atom_site_fract_z
_atom_site_occupancy
_atom_site_U_iso_or_equiv
Na2 Na+1 0 0 0 1 0.0
Na1 Na+1 0.215 0.131 0.554 1 0.0
O5 O-2 0.127 0.366 0.64 1 0.0
O2 O-2 0.186 0.5 0.936 1 0.0
Si1 Si+4 0 0.301 0.5 1 0.0
O4 O-2 0.136 0.127 0.051 1 0.0
Si2 Si+4 0.209 0.392 0.9 1 0.0
Cl1 Cl-1 0 0 0.5 1 0.0
Zr1 Zr+4 0 0.235 0 1 0.0
O6 O-2 0.148 0.5 0.331 1 0.0
O1 O-2 0.153 0.331 0.052 1 0.0
O3 O-2 0.048 0.242 0.34 1 0.0
